data_1518770
loop_
_publ_author_name
'Zhan, Ming'
'Zhang, Shaoguang'
'Huang, Zhe'
'Xi, Zhenfeng'

_publ_section_title
;
 Synthesis of \a,\a,\a',\a'-Tetrachloro-\D(1)-bipyrrolines and
 4,8-Dichloro-2,6-diazasemibuvallenes.
;
_journal_issue 4
_journal_name_full 'Organic letters'
_journal_page_first 1026
_journal_page_last 1029
_journal_paper_doi 10.1021/acs.orglett.5b00136
_journal_volume 17
_journal_year 2015
_chemical_formula_moiety 'C20 H16 Cl4 N2'
_chemical_formula_sum 'C20 H16 Cl4 N2'
_chemical_formula_weight 426.15
_chemical_name_systematic
;
 ? 
;
_space_group_crystal_system orthorhombic
_space_group_IT_number 61
_space_group_name_Hall '-P 2ac 2ab'
_space_group_name_H-M_alt 'P b c a'
_symmetry_space_group_name_Hall '-P 2ac 2ab'
_symmetry_space_group_name_H-M 'P b c a'
_atom_sites_solution_hydrogens geom
_atom_sites_solution_primary direct
_atom_sites_solution_secondary difmap
_audit_creation_date 2013-12-30
_audit_creation_method
;
  Olex2 1.2
  (compiled Apr 23 2013 17:54:37, GUI svn.r4466)
;
_cell_angle_alpha 90.00
_cell_angle_beta 90.00
_cell_angle_gamma 90.00
_cell_formula_units_Z 8
_cell_length_a 11.2813(6)
_cell_length_b 14.1148(7)
_cell_length_c 24.5832(14)
_cell_measurement_reflns_used 3304
_cell_measurement_temperature 180.01(10)
_cell_measurement_theta_max 28.4950
_cell_measurement_theta_min 3.3070
_cell_volume 3914.5(4)
_computing_cell_refinement
;
CrysAlisPro, Agilent Technologies,
Version 1.171.36.32 (release 02-08-2013 CrysAlis171 .NET)
(compiled Aug  2 2013,16:46:58)
;
_computing_data_collection
;
CrysAlisPro, Agilent Technologies,
Version 1.171.36.32 (release 02-08-2013 CrysAlis171 .NET)
(compiled Aug  2 2013,16:46:58)
;
_computing_data_reduction
;
CrysAlisPro, Agilent Technologies,
Version 1.171.36.32 (release 02-08-2013 CrysAlis171 .NET)
(compiled Aug  2 2013,16:46:58)
;
_computing_molecular_graphics
;
O. V. Dolomanov, L. J. Bourhis, R. J. Gildea, J. A. K. Howard and H. Puschmann,
OLEX2: a complete structure solution, refinement and analysis program.
J. Appl. Cryst. (2009). 42, 339-341.
;
_computing_publication_material
;
O. V. Dolomanov, L. J. Bourhis, R. J. Gildea, J. A. K. Howard and H. Puschmann,
OLEX2: a complete structure solution, refinement and analysis program.
J. Appl. Cryst. (2009). 42, 339-341.
;
_computing_structure_refinement
;
XL, G.M. Sheldrick, Acta Cryst.
(2008). A64, 112-122
;
_computing_structure_solution
;
SHELXS, G.M. Sheldrick, Acta Cryst.
(2008). A64, 112-122
;
_diffrn_ambient_temperature 180.01(10)
_diffrn_detector_area_resol_mean 10.3914
_diffrn_measured_fraction_theta_full 0.9929
_diffrn_measured_fraction_theta_max 0.8409
_diffrn_measurement_details
;
  1 omega  -60.00   34.00   1.0000   20.0000
omega____ theta____ kappa____ phi______ frames
    -       10.7017  -57.0000  -60.0000 94

  2 omega  -99.00  -71.00   1.0000   20.0000
omega____ theta____ kappa____ phi______ frames
    -      -11.5610  178.0000    0.0000 28
;
_diffrn_measurement_device_type 'SuperNova, Dual, Cu at zero, Atlas'
_diffrn_measurement_method '\w scans'
_diffrn_orient_matrix_UB_11 0.0359071000
_diffrn_orient_matrix_UB_12 0.0402174000
_diffrn_orient_matrix_UB_13 0.0052469000
_diffrn_orient_matrix_UB_21 0.0158142000
_diffrn_orient_matrix_UB_22 -0.0191550000
_diffrn_orient_matrix_UB_23 0.0256763000
_diffrn_orient_matrix_UB_31 0.0491020000
_diffrn_orient_matrix_UB_32 -0.0232713000
_diffrn_orient_matrix_UB_33 -0.0120860000
_diffrn_radiation_monochromator mirror
_diffrn_radiation_type 'Mo K\a'
_diffrn_radiation_wavelength 0.7107
_diffrn_reflns_av_R_equivalents 0.0391
_diffrn_reflns_av_unetI/netI 0.0473
_diffrn_reflns_limit_h_max 13
_diffrn_reflns_limit_h_min -10
_diffrn_reflns_limit_k_max 17
_diffrn_reflns_limit_k_min -17
_diffrn_reflns_limit_l_max 20
_diffrn_reflns_limit_l_min -30
_diffrn_reflns_number 10680
_diffrn_reflns_theta_full 26.02
_diffrn_reflns_theta_max 26.02
_diffrn_reflns_theta_min 2.89
_diffrn_source 'SuperNova (Mo) X-ray Source'
_exptl_absorpt_coefficient_mu 0.611
_exptl_absorpt_correction_T_max 1.00000
_exptl_absorpt_correction_T_min 0.80983
_exptl_absorpt_correction_type multi-scan
_exptl_absorpt_process_details
;
CrysAlisPro, Agilent Technologies,
Version 1.171.36.32 (release 02-08-2013 CrysAlis171 .NET)
(compiled Aug  2 2013,16:46:58)
Empirical absorption correction using spherical harmonics,
 implemented in SCALE3 ABSPACK scaling algorithm.
;
_exptl_crystal_colour 'metallic ? colourless'
_exptl_crystal_colour_lustre metallic
_exptl_crystal_colour_primary colourless
_exptl_crystal_density_diffrn 1.446
_exptl_crystal_density_method 'not measured'
_exptl_crystal_description block
_exptl_crystal_F_000 1744
_exptl_crystal_size_max 0.3
_exptl_crystal_size_mid 0.2
_exptl_crystal_size_min 0.2
_refine_diff_density_max 0.305
_refine_diff_density_min -0.267
_refine_diff_density_rms 0.054
_refine_ls_extinction_method none
_refine_ls_goodness_of_fit_ref 1.046
_refine_ls_hydrogen_treatment mixed
_refine_ls_matrix_type full
_refine_ls_number_parameters 299
_refine_ls_number_reflns 3848
_refine_ls_number_restraints 0
_refine_ls_restrained_S_all 1.046
_refine_ls_R_factor_all 0.0582
_refine_ls_R_factor_gt 0.0361
_refine_ls_shift/su_max 0.001
_refine_ls_shift/su_mean 0.000
_refine_ls_structure_factor_coef Fsqd
_refine_ls_weighting_details 'calc w=1/[\s^2^(Fo^2^)+(0.0294P)^2^+0.9168P] where P=(Fo^2^+2Fc^2^)/3'
_refine_ls_weighting_scheme calc
_refine_ls_wR_factor_gt 0.0726
_refine_ls_wR_factor_ref 0.0821
_reflns_number_gt 2916
_reflns_number_total 3848
_reflns_threshold_expression >2sigma(I)
_cod_data_source_file ol5b00136_si_002.cif
_cod_data_source_block 13dec30b
_cod_original_cell_volume 3914.4(4)
_cod_database_code 1518770
_chemical_oxdiff_formula 'C10 H10 N2 Cl4'
_reflns_odcompleteness_completeness 99.29
_reflns_odcompleteness_iscentric 1
_reflns_odcompleteness_theta 25.97
_olex2_refinement_description
;
;

loop_
_space_group_symop_id
_space_group_symop_operation_xyz
1 'x, y, z'
2 '-x+1/2, -y, z+1/2'
3 'x+1/2, -y+1/2, -z'
4 '-x, y+1/2, -z+1/2'
5 '-x, -y, -z'
6 'x-1/2, y, -z-1/2'
7 '-x-1/2, y-1/2, z'
8 'x, -y-1/2, z-1/2'

loop_
_atom_site_label
_atom_site_type_symbol
_atom_site_fract_x
_atom_site_fract_y
_atom_site_fract_z
_atom_site_U_iso_or_equiv
_atom_site_adp_type
_atom_site_occupancy
_atom_site_symmetry_multiplicity
_atom_site_calc_flag
Cl1 Cl 0.83344(5) 0.85593(4) 0.68798(3) 0.03827(17) Uani 1 1 d
Cl2 Cl 0.90103(5) 0.81388(4) 0.57688(3) 0.03596(16) Uani 1 1 d
Cl3 Cl 0.97267(5) 0.44437(3) 0.68442(2) 0.03100(15) Uani 1 1 d
Cl4 Cl 1.16904(4) 0.55261(4) 0.72786(2) 0.03195(15) Uani 1 1 d
N1 N 0.83930(14) 0.61620(11) 0.67864(7) 0.0223(4) Uani 1 1 d
N2 N 1.06484(14) 0.67549(11) 0.61777(8) 0.0244(4) Uani 1 1 d
C1 C 1.00438(18) 0.72140(14) 0.66416(9) 0.0242(5) Uani 1 1 d
C2 C 0.88681(19) 0.76488(13) 0.64314(9) 0.0257(5) Uani 1 1 d
C3 C 0.80090(17) 0.68205(13) 0.64809(9) 0.0219(5) Uani 1 1 d
C4 C 0.95807(17) 0.63886(14) 0.70026(9) 0.0232(5) Uani 1 1 d
C5 C 1.04258(17) 0.55741(13) 0.68366(9) 0.0229(5) Uani 1 1 d
C6 C 1.08432(17) 0.58826(14) 0.62766(9) 0.0224(5) Uani 1 1 d
C7 C 0.68195(18) 0.67756(14) 0.62284(9) 0.0242(5) Uani 1 1 d
C8 C 0.6249(2) 0.75675(16) 0.60171(10) 0.0327(6) Uani 1 1 d
H8 H 0.6649(19) 0.8162(16) 0.6015(10) 0.032(6) Uiso 1 1 d
C9 C 0.5139(2) 0.74810(19) 0.57862(12) 0.0426(7) Uani 1 1 d
H9 H 0.479(2) 0.8011(17) 0.5658(10) 0.040(7) Uiso 1 1 d
C10 C 0.4580(2) 0.6617(2) 0.57644(12) 0.0451(7) Uani 1 1 d
H10 H 0.385(2) 0.6579(17) 0.5606(12) 0.053(8) Uiso 1 1 d
C11 C 0.5138(2) 0.58250(19) 0.59731(11) 0.0390(6) Uani 1 1 d
H11 H 0.478(2) 0.5219(17) 0.5965(11) 0.047(7) Uiso 1 1 d
C12 C 0.6251(2) 0.59003(16) 0.62027(10) 0.0289(5) Uani 1 1 d
H12 H 0.6644(17) 0.5395(14) 0.6358(9) 0.020(6) Uiso 1 1 d
C13 C 1.14411(18) 0.52578(15) 0.58804(9) 0.0256(5) Uani 1 1 d
C14 C 1.2040(2) 0.44379(16) 0.60355(11) 0.0301(5) Uani 1 1 d
H14 H 1.205(2) 0.4268(15) 0.6411(11) 0.036(7) Uiso 1 1 d
C15 C 1.2593(2) 0.38797(17) 0.56491(11) 0.0346(6) Uani 1 1 d
H15 H 1.298(2) 0.3311(17) 0.5744(10) 0.039(7) Uiso 1 1 d
C16 C 1.2553(2) 0.41267(19) 0.51115(12) 0.0454(7) Uani 1 1 d
H16 H 1.290(2) 0.3737(18) 0.4860(12) 0.051(8) Uiso 1 1 d
C17 C 1.1956(3) 0.4934(2) 0.49517(13) 0.0535(8) Uani 1 1 d
H17 H 1.193(2) 0.5115(18) 0.4603(13) 0.055(8) Uiso 1 1 d
C18 C 1.1406(2) 0.54975(18) 0.53321(11) 0.0406(6) Uani 1 1 d
H18 H 1.102(2) 0.6043(17) 0.5233(10) 0.037(7) Uiso 1 1 d
C19 C 0.9475(2) 0.65561(19) 0.76118(10) 0.0326(5) Uani 1 1 d
H19A H 0.9274(18) 0.5978(15) 0.7798(10) 0.028(6) Uiso 1 1 d
H19B H 1.023(2) 0.6761(15) 0.7770(10) 0.039(7) Uiso 1 1 d
H19C H 0.890(2) 0.7056(16) 0.7676(10) 0.039(7) Uiso 1 1 d
C20 C 1.0894(2) 0.79216(18) 0.68979(12) 0.0339(6) Uani 1 1 d
H20A H 1.161(2) 0.7623(18) 0.6977(11) 0.049(8) Uiso 1 1 d
H20B H 1.060(2) 0.8173(17) 0.7252(12) 0.053(8) Uiso 1 1 d
H20C H 1.103(2) 0.8444(17) 0.6655(11) 0.044(7) Uiso 1 1 d

loop_
_atom_site_aniso_label
_atom_site_aniso_U_11
_atom_site_aniso_U_22
_atom_site_aniso_U_33
_atom_site_aniso_U_23
_atom_site_aniso_U_13
_atom_site_aniso_U_12
Cl1 0.0428(3) 0.0270(3) 0.0450(4) -0.0125(3) 0.0028(3) 0.0033(2)
Cl2 0.0402(3) 0.0334(3) 0.0343(4) 0.0108(3) 0.0023(3) 0.0000(2)
Cl3 0.0306(3) 0.0259(2) 0.0366(3) 0.0048(2) -0.0007(3) -0.0058(2)
Cl4 0.0246(3) 0.0430(3) 0.0282(3) 0.0028(3) -0.0078(2) -0.0017(2)
N1 0.0194(8) 0.0285(9) 0.0189(10) -0.0012(8) 0.0003(8) -0.0022(7)
N2 0.0230(9) 0.0263(9) 0.0238(10) 0.0007(8) 0.0018(8) -0.0047(7)
C1 0.0239(10) 0.0256(10) 0.0230(12) -0.0035(10) 0.0015(10) -0.0033(9)
C2 0.0312(11) 0.0228(10) 0.0231(12) -0.0013(9) 0.0028(10) 0.0004(9)
C3 0.0219(10) 0.0247(10) 0.0192(11) -0.0043(10) 0.0049(10) 0.0019(8)
C4 0.0207(10) 0.0290(10) 0.0198(11) -0.0008(10) -0.0003(10) -0.0034(9)
C5 0.0203(10) 0.0247(10) 0.0237(12) 0.0040(9) -0.0043(9) -0.0043(8)
C6 0.0167(10) 0.0290(10) 0.0215(12) 0.0005(10) -0.0012(9) -0.0044(8)
C7 0.0233(10) 0.0298(10) 0.0196(11) -0.0026(10) 0.0032(10) 0.0033(9)
C8 0.0320(13) 0.0306(12) 0.0354(15) -0.0021(11) 0.0010(12) 0.0062(10)
C9 0.0337(14) 0.0471(14) 0.0471(17) 0.0019(14) -0.0032(13) 0.0177(12)
C10 0.0259(13) 0.0676(18) 0.0417(17) -0.0040(15) -0.0066(13) 0.0033(13)
C11 0.0326(13) 0.0463(14) 0.0382(15) -0.0041(13) -0.0030(12) -0.0078(12)
C12 0.0273(12) 0.0326(12) 0.0268(13) 0.0013(11) 0.0000(11) 0.0002(10)
C13 0.0217(10) 0.0309(11) 0.0243(12) -0.0020(10) 0.0018(10) -0.0028(9)
C14 0.0269(12) 0.0344(12) 0.0288(14) -0.0019(11) 0.0002(11) 0.0021(10)
C15 0.0269(12) 0.0351(12) 0.0418(16) -0.0057(12) 0.0010(12) 0.0051(10)
C16 0.0460(16) 0.0498(15) 0.0405(17) -0.0133(14) 0.0079(15) 0.0076(13)
C17 0.076(2) 0.0605(18) 0.0239(15) -0.0018(14) 0.0074(16) 0.0192(16)
C18 0.0498(15) 0.0417(14) 0.0303(14) 0.0014(13) 0.0046(13) 0.0127(12)
C19 0.0292(13) 0.0458(14) 0.0228(13) -0.0003(12) 0.0015(11) -0.0016(12)
C20 0.0316(14) 0.0310(12) 0.0389(16) -0.0047(13) 0.0002(13) -0.0105(11)

loop_
_atom_type_symbol
_atom_type_description
_atom_type_scat_dispersion_real
_atom_type_scat_dispersion_imag
_atom_type_scat_source
C C 0.0033 0.0016 'International Tables Vol C Tables 4.2.6.8 and 6.1.1.4'
H H 0.0000 0.0000 'International Tables Vol C Tables 4.2.6.8 and 6.1.1.4'
Cl Cl 0.1484 0.1585 'International Tables Vol C Tables 4.2.6.8 and 6.1.1.4'
N N 0.0061 0.0033 'International Tables Vol C Tables 4.2.6.8 and 6.1.1.4'

loop_
_geom_angle_atom_site_label_1
_geom_angle_atom_site_label_2
_geom_angle_atom_site_label_3
_geom_angle
C3 N1 C4 111.32(16)
C6 N2 C1 110.85(18)
N2 C1 C2 108.13(17)
N2 C1 C4 105.48(15)
N2 C1 C20 108.43(17)
C2 C1 C4 101.50(16)
C20 C1 C2 114.69(18)
C20 C1 C4 117.9(2)
Cl2 C2 Cl1 108.31(10)
C1 C2 Cl1 111.43(15)
C1 C2 Cl2 112.48(15)
C3 C2 Cl1 106.66(14)
C3 C2 Cl2 115.42(15)
C3 C2 C1 102.35(15)
N1 C3 C2 113.05(18)
N1 C3 C7 121.71(18)
C7 C3 C2 125.18(18)
N1 C4 C1 105.17(16)
N1 C4 C5 107.65(15)
N1 C4 C19 108.50(17)
C5 C4 C1 101.48(16)
C19 C4 C1 118.15(18)
C19 C4 C5 115.03(19)
Cl3 C5 Cl4 108.18(10)
C4 C5 Cl3 112.95(13)
C4 C5 Cl4 110.98(14)
C6 C5 Cl3 113.82(14)
C6 C5 Cl4 108.26(13)
C6 C5 C4 102.53(15)
N2 C6 C5 113.36(18)
N2 C6 C13 122.0(2)
C13 C6 C5 124.63(18)
C8 C7 C3 122.82(19)
C8 C7 C12 118.9(2)
C12 C7 C3 118.33(19)
C9 C8 C7 120.2(2)
C10 C9 C8 120.7(2)
C9 C10 C11 119.7(2)
C12 C11 C10 120.2(2)
C11 C12 C7 120.4(2)
C14 C13 C6 122.5(2)
C18 C13 C6 118.7(2)
C18 C13 C14 118.8(2)
C15 C14 C13 120.3(2)
C16 C15 C14 120.2(2)
C15 C16 C17 120.1(3)
C18 C17 C16 120.3(3)
C17 C18 C13 120.3(3)

loop_
_geom_bond_atom_site_label_1
_geom_bond_atom_site_label_2
_geom_bond_distance
Cl1 C2 1.797(2)
Cl2 C2 1.777(2)
Cl3 C5 1.7800(19)
Cl4 C5 1.795(2)
N1 C3 1.271(3)
N1 C4 1.476(3)
N2 C1 1.478(3)
N2 C6 1.274(2)
C1 C2 1.550(3)
C1 C4 1.555(3)
C1 C20 1.522(3)
C2 C3 1.523(3)
C3 C7 1.480(3)
C4 C5 1.548(3)
C4 C19 1.521(3)
C5 C6 1.519(3)
C6 C13 1.477(3)
C7 C8 1.390(3)
C7 C12 1.394(3)
C8 C9 1.380(3)
C9 C10 1.374(4)
C10 C11 1.381(4)
C11 C12 1.380(3)
C13 C14 1.393(3)
C13 C18 1.390(3)
C14 C15 1.383(3)
C15 C16 1.368(4)
C16 C17 1.381(4)
C17 C18 1.376(4)
